data_1509477
loop_
_publ_author_name
'Suvorov, D.'
'Valant, M.'

_publ_section_title
;
 New high-permittivity Ag Nb1-x Tax O3 microwave ceramics: Part I: crystal
 structures and phase-decomposition relations
;
_journal_name_full 'Journal of the American Ceramic Society'
_journal_page_first 81
_journal_page_last 87
_journal_paper_doi 10.1111/j.1151-2916.1999.tb01726.x
_journal_volume 82
_journal_year 1999
_chemical_formula_sum 'Ag Nb0.5 O3 Ta0.5'
_chemical_name_systematic 'Ag (Nb0.5 Ta0.5) O3'
_space_group_IT_number 10
_symmetry_space_group_name_Hall '-P 2y'
_symmetry_space_group_name_H-M 'P 1 2/m 1'
_cell_angle_alpha 90
_cell_angle_beta 90.49
_cell_angle_gamma 90
_cell_formula_units_Z 1
_cell_length_a 3.9286
_cell_length_b 3.9259
_cell_length_c 3.9302
_cell_volume 60.614
_citation_journal_id_ASTM JACTAW
_cod_data_source_file silver1-2_447.cif
_cod_data_source_block Ag1Nb0.5O3Ta0.5
_cod_original_cell_volume 60.6144
_cod_original_formula_sum 'Ag1 Nb0.5 O3 Ta0.5'
_cod_database_code 1509477

loop_
_symmetry_equiv_pos_as_xyz
x,y,z
-x,y,-z
-x,-y,-z
x,-y,z

loop_
_atom_site_label
_atom_site_type_symbol
_atom_site_fract_x
_atom_site_fract_y
_atom_site_fract_z
_atom_site_occupancy
_atom_site_U_iso_or_equiv
O3 O-2 0 0.5 0.5 1 0.0
Nb1 Nb+5 0.5 0.5 0.5 0.5 0.0
Ag1 Ag+1 0 0 0 1 0.0
Ta1 Ta+5 0.5 0.5 0.5 0.5 0.0
O1 O-2 0.5 0.5 0 1 0.0
O2 O-2 0.5 0 0.5 1 0.0
